data_7152145
loop_
_publ_author_name
'Iaroshenko, Viktor O.'
'Mkrtchyan, Satenik'
'Gevorgyan, Ashot'
'Miliutina, Mariia'
'Villinger, Alexander'
'Volochnyuk, Dmytro'
'Sosnovskikh, Vyacheslav Ya'
'Langer, Peter'

_publ_section_title
;
 2,3-unsubstituted chromones and their enaminone precursors as versatile
 reagents for the synthesis of fused pyridines.
;
_journal_issue 4
_journal_name_full 'Organic &amp; biomolecular chemistry'
_journal_page_first 890
_journal_page_last 894
_journal_paper_doi 10.1039/c1ob06494k
_journal_volume 10
_journal_year 2012
_chemical_formula_moiety 'C18 H13 N3 O2'
_chemical_formula_sum 'C18 H13 N3 O2'
_chemical_formula_weight 303.31
_chemical_name_systematic
;
?
;
_space_group_IT_number 19
_symmetry_cell_setting orthorhombic
_symmetry_Int_Tables_number 19
_symmetry_space_group_name_Hall 'P 2ac 2ab'
_symmetry_space_group_name_H-M 'P 21 21 21'
_atom_sites_solution_hydrogens geom
_atom_sites_solution_primary direct
_atom_sites_solution_secondary difmap
_audit_creation_method SHELXL-97
_cell_angle_alpha 90.00
_cell_angle_beta 90.00
_cell_angle_gamma 90.00
_cell_formula_units_Z 4
_cell_length_a 6.1634(6)
_cell_length_b 11.2748(10)
_cell_length_c 19.9532(16)
_cell_measurement_reflns_used 1942
_cell_measurement_temperature 173(2)
_cell_measurement_theta_max 43.105
_cell_measurement_theta_min 5.452
_cell_volume 1386.6(2)
_computing_cell_refinement 'Bruker Apex v2.0-2'
_computing_data_collection 'Bruker Apex v2.0-2'
_computing_data_reduction 'Bruker SAINT'
_computing_molecular_graphics 'ORTEP-3 (Farrugia, 1997)'
_computing_publication_material SHELXL-97
_computing_structure_refinement 'SHELXL-97 (Sheldrick, 1997)'
_computing_structure_solution 'SHELXS-97 (Sheldrick, 1997)'
_diffrn_ambient_temperature 173(2)
_diffrn_measured_fraction_theta_full 0.999
_diffrn_measured_fraction_theta_max 0.999
_diffrn_measurement_device_type 'Bruker-Nonius Apex X8-CCD-diffractometer'
_diffrn_measurement_method 'phi and psi scans'
_diffrn_radiation_monochromator graphite
_diffrn_radiation_source 'sealed tube'
_diffrn_radiation_type MoK\a
_diffrn_radiation_wavelength 0.71073
_diffrn_reflns_av_R_equivalents 0.0593
_diffrn_reflns_av_sigmaI/netI 0.0625
_diffrn_reflns_limit_h_max 8
_diffrn_reflns_limit_h_min -7
_diffrn_reflns_limit_k_max 14
_diffrn_reflns_limit_k_min -14
_diffrn_reflns_limit_l_max 25
_diffrn_reflns_limit_l_min -25
_diffrn_reflns_number 13573
_diffrn_reflns_theta_full 27.50
_diffrn_reflns_theta_max 27.50
_diffrn_reflns_theta_min 2.73
_exptl_absorpt_coefficient_mu 0.098
_exptl_absorpt_correction_T_max 0.9942
_exptl_absorpt_correction_T_min 0.9482
_exptl_absorpt_correction_type multi-scan
_exptl_absorpt_process_details '(SADABS; Sheldrick, 2004)'
_exptl_crystal_colour yellow
_exptl_crystal_density_diffrn 1.453
_exptl_crystal_density_method 'not measured'
_exptl_crystal_description needle
_exptl_crystal_F_000 632
_exptl_crystal_size_max 0.55
_exptl_crystal_size_mid 0.13
_exptl_crystal_size_min 0.06
_refine_diff_density_max 0.175
_refine_diff_density_min -0.226
_refine_diff_density_rms 0.045
_refine_ls_abs_structure_details 'Flack H D (1983), Acta Cryst. A39, 876-881'
_refine_ls_abs_structure_Flack 0.0(15)
_refine_ls_extinction_method none
_refine_ls_goodness_of_fit_ref 0.990
_refine_ls_hydrogen_treatment mixed
_refine_ls_matrix_type full
_refine_ls_number_parameters 216
_refine_ls_number_reflns 3171
_refine_ls_number_restraints 0
_refine_ls_restrained_S_all 0.990
_refine_ls_R_factor_all 0.0759
_refine_ls_R_factor_gt 0.0446
_refine_ls_shift/su_max 0.000
_refine_ls_shift/su_mean 0.000
_refine_ls_structure_factor_coef Fsqd
_refine_ls_weighting_details 'calc w=1/[\s^2^(Fo^2^)+(0.0420P)^2^+0.0000P] where P=(Fo^2^+2Fc^2^)/3'
_refine_ls_weighting_scheme calc
_refine_ls_wR_factor_gt 0.0848
_refine_ls_wR_factor_ref 0.0939
_reflns_number_gt 2330
_reflns_number_total 3171
_reflns_threshold_expression >2\s(I)
_cod_data_source_file c1ob06494k.txt
_cod_data_source_block av_ag145
_cod_database_code 7152145

loop_
_symmetry_equiv_pos_as_xyz
'x, y, z'
'-x+1/2, -y, z+1/2'
'-x, y+1/2, -z+1/2'
'x+1/2, -y+1/2, -z'

loop_
_atom_site_label
_atom_site_type_symbol
_atom_site_fract_x
_atom_site_fract_y
_atom_site_fract_z
_atom_site_U_iso_or_equiv
_atom_site_adp_type
_atom_site_occupancy
_atom_site_symmetry_multiplicity
_atom_site_calc_flag
_atom_site_refinement_flags
N1 N 0.0303(3) 0.72573(14) 0.71370(7) 0.0251(4) Uani 1 1 d .
N2 N 0.1948(3) 0.80685(15) 0.73201(8) 0.0263(4) Uani 1 1 d .
N3 N 0.4941(3) 0.79504(14) 0.80709(8) 0.0250(4) Uani 1 1 d .
O1 O -0.0452(3) 0.52658(12) 0.72914(7) 0.0328(4) Uani 1 1 d .
O2 O 0.6630(3) 0.97560(13) 0.86715(8) 0.0358(4) Uani 1 1 d .
C1 C 0.0711(4) 0.61319(17) 0.73921(9) 0.0250(5) Uani 1 1 d .
C2 C 0.2695(4) 0.62633(17) 0.77710(9) 0.0240(5) Uani 1 1 d .
C3 C 0.5748(4) 0.59765(18) 0.84690(9) 0.0282(5) Uani 1 1 d .
H3 H 0.6673 0.5474 0.8723 0.034 Uiso 1 1 calc R
C4 C 0.6185(3) 0.72049(18) 0.84380(9) 0.0245(5) Uani 1 1 d .
C5 C 0.3999(4) 0.54989(18) 0.81359(10) 0.0285(5) Uani 1 1 d .
H5 H 0.3697 0.4673 0.8155 0.034 Uiso 1 1 calc R
C6 C 0.3281(3) 0.74515(17) 0.77450(9) 0.0234(5) Uani 1 1 d .
C7 C -0.1069(3) 0.75547(17) 0.65951(9) 0.0244(5) Uani 1 1 d .
C8 C -0.3062(4) 0.69978(18) 0.65295(10) 0.0289(5) Uani 1 1 d .
H8 H -0.3504 0.6416 0.6845 0.035 Uiso 1 1 calc R
C9 C -0.4401(4) 0.7298(2) 0.59995(10) 0.0351(5) Uani 1 1 d .
H9 H -0.5762 0.6912 0.5949 0.042 Uiso 1 1 calc R
C10 C -0.3775(4) 0.8154(2) 0.55430(11) 0.0373(6) Uani 1 1 d .
H10 H -0.4715 0.8366 0.5185 0.045 Uiso 1 1 calc R
C11 C -0.1782(4) 0.8701(2) 0.56073(10) 0.0364(6) Uani 1 1 d .
H11 H -0.1347 0.9284 0.5291 0.044 Uiso 1 1 calc R
C12 C -0.0417(4) 0.84046(18) 0.61301(9) 0.0290(5) Uani 1 1 d .
H12 H 0.0958 0.8778 0.6172 0.035 Uiso 1 1 calc R
C13 C 0.8009(3) 0.77455(18) 0.88050(9) 0.0248(5) Uani 1 1 d .
C14 C 0.8152(4) 0.89838(19) 0.88980(10) 0.0279(5) Uani 1 1 d .
C15 C 0.9902(4) 0.9461(2) 0.92464(10) 0.0342(6) Uani 1 1 d .
H15 H 0.9992 1.0295 0.9307 0.041 Uiso 1 1 calc R
C16 C 1.1496(4) 0.8749(2) 0.95040(10) 0.0372(6) Uani 1 1 d .
H16 H 1.2683 0.9092 0.9738 0.045 Uiso 1 1 calc R
C17 C 1.1386(4) 0.7530(2) 0.94242(10) 0.0333(5) Uani 1 1 d .
H17 H 1.2476 0.7032 0.9609 0.040 Uiso 1 1 calc R
C18 C 0.9681(4) 0.7050(2) 0.90746(9) 0.0300(5) Uani 1 1 d .
H18 H 0.9631 0.6215 0.9013 0.036 Uiso 1 1 calc R
H1 H 0.144(3) 0.8780(18) 0.7451(9) 0.026(6) Uiso 1 1 d .
H2 H 0.565(5) 0.926(3) 0.8352(14) 0.095(11) Uiso 1 1 d .

loop_
_atom_site_aniso_label
_atom_site_aniso_U_11
_atom_site_aniso_U_22
_atom_site_aniso_U_33
_atom_site_aniso_U_23
_atom_site_aniso_U_13
_atom_site_aniso_U_12
N1 0.0264(10) 0.0169(8) 0.0320(9) -0.0002(7) -0.0018(8) -0.0023(8)
N2 0.0300(11) 0.0158(9) 0.0331(9) -0.0034(8) -0.0028(9) -0.0002(8)
N3 0.0265(11) 0.0205(8) 0.0280(8) -0.0002(7) 0.0004(8) 0.0013(8)
O1 0.0338(9) 0.0206(7) 0.0441(8) 0.0028(6) 0.0000(8) -0.0064(7)
O2 0.0369(10) 0.0240(8) 0.0465(9) -0.0026(7) -0.0069(8) 0.0033(7)
C1 0.0291(13) 0.0205(10) 0.0253(10) -0.0013(8) 0.0062(10) 0.0012(10)
C2 0.0287(13) 0.0181(10) 0.0254(9) -0.0015(8) 0.0040(9) 0.0003(9)
C3 0.0292(13) 0.0220(10) 0.0335(11) 0.0024(9) 0.0001(10) 0.0061(10)
C4 0.0263(12) 0.0237(10) 0.0236(10) -0.0002(9) 0.0064(9) 0.0040(9)
C5 0.0329(14) 0.0175(10) 0.0352(11) 0.0043(9) 0.0049(11) 0.0019(10)
C6 0.0269(12) 0.0195(10) 0.0238(9) 0.0005(8) 0.0042(9) 0.0033(9)
C7 0.0280(12) 0.0202(10) 0.0250(10) -0.0036(8) 0.0010(9) 0.0027(9)
C8 0.0303(13) 0.0244(11) 0.0321(11) 0.0015(9) 0.0028(10) -0.0010(10)
C9 0.0323(14) 0.0317(12) 0.0412(12) 0.0003(10) -0.0045(11) -0.0049(11)
C10 0.0438(16) 0.0329(13) 0.0352(12) 0.0009(11) -0.0119(12) -0.0011(11)
C11 0.0506(17) 0.0295(12) 0.0290(11) 0.0047(10) -0.0018(12) -0.0015(12)
C12 0.0289(13) 0.0251(11) 0.0329(11) 0.0000(9) 0.0019(10) -0.0036(10)
C13 0.0261(12) 0.0264(11) 0.0220(9) -0.0001(8) 0.0043(9) 0.0018(10)
C14 0.0293(13) 0.0276(11) 0.0270(10) 0.0017(9) 0.0014(10) 0.0021(11)
C15 0.0404(16) 0.0312(12) 0.0309(11) -0.0041(9) -0.0031(11) -0.0064(12)
C16 0.0348(15) 0.0507(15) 0.0262(11) 0.0025(11) -0.0053(11) -0.0056(13)
C17 0.0305(14) 0.0402(13) 0.0292(10) 0.0042(11) 0.0009(10) 0.0061(12)
C18 0.0324(14) 0.0313(12) 0.0262(10) 0.0020(9) 0.0038(10) 0.0036(11)

loop_
_atom_type_symbol
_atom_type_description
_atom_type_scat_dispersion_real
_atom_type_scat_dispersion_imag
_atom_type_scat_source
C C 0.0033 0.0016 'International Tables Vol C Tables 4.2.6.8 and 6.1.1.4'
H H 0.0000 0.0000 'International Tables Vol C Tables 4.2.6.8 and 6.1.1.4'
N N 0.0061 0.0033 'International Tables Vol C Tables 4.2.6.8 and 6.1.1.4'
O O 0.0106 0.0060 'International Tables Vol C Tables 4.2.6.8 and 6.1.1.4'

loop_
_geom_angle_atom_site_label_1
_geom_angle_atom_site_label_2
_geom_angle_atom_site_label_3
_geom_angle
C1 N1 C7 127.22(17)
C1 N1 N2 111.50(16)
C7 N1 N2 118.27(16)
C6 N2 N1 105.15(16)
C6 N2 H1 118.8(12)
N1 N2 H1 113.7(14)
C6 N3 C4 115.84(17)
C14 O2 H2 105.1(18)
O1 C1 N1 124.11(19)
O1 C1 C2 131.37(19)
N1 C1 C2 104.52(17)
C5 C2 C6 118.0(2)
C5 C2 C1 134.60(19)
C6 C2 C1 107.42(18)
C5 C3 C4 120.79(19)
C5 C3 H3 119.6
C4 C3 H3 119.6
N3 C4 C3 121.66(19)
N3 C4 C13 116.38(18)
C3 C4 C13 121.96(18)
C3 C5 C2 117.71(18)
C3 C5 H5 121.1
C2 C5 H5 121.1
N3 C6 N2 123.11(18)
N3 C6 C2 125.95(19)
N2 C6 C2 110.93(18)
C8 C7 C12 120.30(19)
C8 C7 N1 119.69(18)
C12 C7 N1 120.0(2)
C9 C8 C7 119.4(2)
C9 C8 H8 120.3
C7 C8 H8 120.3
C10 C9 C8 120.5(2)
C10 C9 H9 119.8
C8 C9 H9 119.8
C11 C10 C9 120.0(2)
C11 C10 H10 120.0
C9 C10 H10 120.0
C10 C11 C12 120.3(2)
C10 C11 H11 119.9
C12 C11 H11 119.9
C11 C12 C7 119.6(2)
C11 C12 H12 120.2
C7 C12 H12 120.2
C18 C13 C14 117.2(2)
C18 C13 C4 121.34(19)
C14 C13 C4 121.48(19)
O2 C14 C15 117.0(2)
O2 C14 C13 123.21(19)
C15 C14 C13 119.8(2)
C16 C15 C14 121.2(2)
C16 C15 H15 119.4
C14 C15 H15 119.4
C15 C16 C17 120.2(2)
C15 C16 H16 119.9
C17 C16 H16 119.9
C18 C17 C16 119.1(2)
C18 C17 H17 120.4
C16 C17 H17 120.4
C17 C18 C13 122.5(2)
C17 C18 H18 118.7
C13 C18 H18 118.7

loop_
_geom_bond_atom_site_label_1
_geom_bond_atom_site_label_2
_geom_bond_distance
N1 C1 1.390(2)
N1 C7 1.413(2)
N1 N2 1.413(2)
N2 C6 1.370(2)
N2 H1 0.90(2)
N3 C6 1.337(3)
N3 C4 1.353(2)
O1 C1 1.228(2)
O2 C14 1.357(2)
O2 H2 1.04(3)
C1 C2 1.445(3)
C2 C5 1.385(3)
C2 C6 1.388(3)
C3 C5 1.376(3)
C3 C4 1.412(3)
C3 H3 0.9500
C4 C13 1.474(3)
C5 H5 0.9500
C7 C8 1.386(3)
C7 C12 1.393(3)
C8 C9 1.383(3)
C8 H8 0.9500
C9 C10 1.383(3)
C9 H9 0.9500
C10 C11 1.381(3)
C10 H10 0.9500
C11 C12 1.381(3)
C11 H11 0.9500
C12 H12 0.9500
C13 C18 1.402(3)
C13 C14 1.411(3)
C14 C15 1.391(3)
C15 C16 1.369(3)
C15 H15 0.9500
C16 C17 1.386(3)
C16 H16 0.9500
C17 C18 1.372(3)
C17 H17 0.9500
C18 H18 0.9500

loop_
_geom_torsion_atom_site_label_1
_geom_torsion_atom_site_label_2
_geom_torsion_atom_site_label_3
_geom_torsion_atom_site_label_4
_geom_torsion
C1 N1 N2 C6 -5.4(2)
C7 N1 N2 C6 -167.18(16)
C7 N1 C1 O1 -18.6(3)
N2 N1 C1 O1 -178.36(18)
C7 N1 C1 C2 161.41(18)
N2 N1 C1 C2 1.6(2)
O1 C1 C2 C5 1.4(4)
N1 C1 C2 C5 -178.6(2)
O1 C1 C2 C6 -177.3(2)
N1 C1 C2 C6 2.8(2)
C6 N3 C4 C3 0.3(3)
C6 N3 C4 C13 -179.43(16)
C5 C3 C4 N3 -1.5(3)
C5 C3 C4 C13 178.23(18)
C4 C3 C5 C2 0.1(3)
C6 C2 C5 C3 2.3(3)
C1 C2 C5 C3 -176.3(2)
C4 N3 C6 N2 -175.91(18)
C4 N3 C6 C2 2.4(3)
N1 N2 C6 N3 -174.30(17)
N1 N2 C6 C2 7.2(2)
C5 C2 C6 N3 -3.8(3)
C1 C2 C6 N3 175.15(17)
C5 C2 C6 N2 174.70(18)
C1 C2 C6 N2 -6.4(2)
C1 N1 C7 C8 41.4(3)
N2 N1 C7 C8 -159.97(17)
C1 N1 C7 C12 -138.6(2)
N2 N1 C7 C12 20.0(3)
C12 C7 C8 C9 -0.3(3)
N1 C7 C8 C9 179.70(17)
C7 C8 C9 C10 -0.8(3)
C8 C9 C10 C11 1.2(3)
C9 C10 C11 C12 -0.6(4)
C10 C11 C12 C7 -0.4(3)
C8 C7 C12 C11 0.9(3)
N1 C7 C12 C11 -179.11(18)
N3 C4 C13 C18 -165.38(17)
C3 C4 C13 C18 14.9(3)
N3 C4 C13 C14 14.4(3)
C3 C4 C13 C14 -165.34(18)
C18 C13 C14 O2 -179.00(18)
C4 C13 C14 O2 1.2(3)
C18 C13 C14 C15 -0.1(3)
C4 C13 C14 C15 -179.89(17)
O2 C14 C15 C16 178.82(19)
C13 C14 C15 C16 -0.1(3)
C14 C15 C16 C17 -0.4(3)
C15 C16 C17 C18 1.1(3)
C16 C17 C18 C13 -1.4(3)
C14 C13 C18 C17 0.9(3)
C4 C13 C18 C17 -179.33(18)
